data_1557577
loop_
_publ_author_name
'Rudd, Martin D.'
'Lindeman, Sergey V.'
'Husebye, Steinar'

_publ_section_title
;
 Structural Characteristics of Three-Coordinate Arylhalide Tellurium(II)
 Complexes with Chalcogen Ligands. Synthesis, Spectroscopic
 Characterization and X-Ray Structural Studies of
 Bromo[N-methylbenzothiazole-2(3H)-selone]phenyltellurium(II),
 Bromophenyl[tris(dimethylamino)phosphaneselenide]tellurium(II) and
 Tris(dimethylamino)Phosphanesulfide
;
_journal_name_full 'Acta Chemica Scandinavica'
_journal_page_first 759
_journal_page_last 774
_journal_paper_doi 10.3891/acta.chem.scand.50-0759
_journal_volume 50
_journal_year 1996
_chemical_formula_sum 'C14 H12 Br N S Se Te'
_chemical_formula_weight 512.78
_chemical_name_common
;
Bromo[N-methylbenzothiazole-2(3H)-selone]phenyltellurium(II)
;
_space_group_IT_number 14
_space_group_name_Hall '-P 2ybc'
_space_group_name_H-M_alt 'P 1 21/c 1'
_symmetry_cell_setting monoclinic
_symmetry_Int_Tables_number 14
_symmetry_space_group_name_Hall '-P 2ybc'
_symmetry_space_group_name_H-M 'P 1 21/c 1'
_cell_angle_alpha 90.
_cell_angle_beta 105.12(1)
_cell_angle_gamma 90.
_cell_formula_units_Z 8
_cell_length_a 9.728(1)
_cell_length_b 19.192(4)
_cell_length_c 17.099(3)
_cell_volume 3081.9(9)
_diffrn_ambient_temperature 143
_diffrn_radiation_probe x-ray
_diffrn_radiation_type MoK\a
_diffrn_radiation_wavelength 0.71069
_exptl_absorpt_coefficient_mu 7.006
_exptl_crystal_density_diffrn 2.210
_exptl_crystal_F_000 1920
_refine_ls_goodness_of_fit_ref 1.020
_refine_ls_number_parameters 439
_refine_ls_number_reflns 5817
_refine_ls_R_factor_all 0.0836
_refine_ls_R_factor_gt 0.0345
_refine_ls_wR_factor_gt 0.0842
_refine_ls_wR_factor_ref 0.1240
_cod_data_source_file Acta-Chem-Scand-1996-50-759-1.cif
_cod_data_source_block 1
_cod_depositor_comments
;
z coordinate of C10B changed from 0.0522 to -.0522
(guessed)
;
_cod_original_cell_volume 3081.7(10)
_cod_original_sg_symbol_H-M 'P 21/c'
_cod_database_code 1557577

loop_
_space_group_symop_id
_space_group_symop_operation_xyz
1 x,y,z
2 -x,1/2+y,1/2-z
3 -x,-y,-z
4 x,1/2-y,1/2+z

loop_
_atom_site_label
_atom_site_type_symbol
_atom_site_thermal_displace_type
_atom_site_fract_x
_atom_site_fract_y
_atom_site_fract_z
_atom_site_occupancy
_atom_site_U_iso_or_equiv
_atom_site_calc_flag
_atom_site_refinement_flags
_atom_site_disorder_assembly
_atom_site_disorder_group
Te1 Te Uiso 0.66865(3) 0.42048(1) 0.09847(1) 1.000 0.0266(1) . . . .
Te2 Te Uiso 0.18164(3) 1.05737(1) 0.07639(2) 1.000 0.0295(1) . . . .
Br1 Br Uiso 0.60949(4) 0.31528(2) 0.19711(3) 1.000 0.0328(1) . . . .
Se1 Se Uiso 0.74590(5) 0.51367(2) -0.00159(2) 1.000 0.0319(1) . . . .
Br2 Br Uiso 0.10905(5) 1.17363(2) 0.15993(3) 1.000 0.0378(1) . . . .
Se2 Se Uiso 0.26793(5) 0.95167(2) -0.00301(2) 1.000 0.0337(1) . . . .
S1 S Uiso 0.61170(10) 0.60512(5) 0.11380(6) 1.000 0.0289(2) . . . .
S2 S Uiso 0.10760(10) 0.87825(5) 0.11388(6) 1.000 0.0304(2) . . . .
N3 N Uiso 0.7081(3) 0.6595(2) 0.0029(2) 1.000 0.0270(10) . . . .
C2 C Uiso 0.6907(4) 0.5977(2) 0.0349(2) 1.000 0.0270(10) . . . .
C4 C Uiso 0.6605(4) 0.7156(2) 0.0400(2) 1.000 0.0280(10) . . . .
C5 C Uiso 0.6698(4) 0.7853(2) 0.0210(2) 1.000 0.0320(10) . . . .
C6 C Uiso 0.6164(5) 0.8348(2) 0.0653(3) 1.000 0.0340(10) . . . .
C7 C Uiso 0.5572(5) 0.8137(2) 0.1281(3) 1.000 0.0350(10) . . . .
C8 C Uiso 0.5509(5) 0.7442(2) 0.1471(3) 1.000 0.0320(10) . . . .
C9 C Uiso 0.6033(4) 0.6955(2) 0.1026(2) 1.000 0.0290(10) . . . .
C10 C Uiso 0.7683(5) 0.6687(2) -0.0671(3) 1.000 0.0320(10) . . . .
C11 C Uiso 0.8746(4) 0.4300(2) 0.1791(2) 1.000 0.0270(10) . . . .
C12 C Uiso 0.9111(4) 0.4907(2) 0.2251(2) 1.000 0.0290(10) . . . .
C13 C Uiso 1.0457(4) 0.4973(2) 0.2772(2) 1.000 0.0330(10) . . . .
C14 C Uiso 1.1433(4) 0.4439(2) 0.2844(3) 1.000 0.0340(10) . . . .
C15 C Uiso 1.1083(4) 0.3836(2) 0.2391(3) 1.000 0.0330(10) . . . .
C16 C Uiso 0.9732(4) 0.3764(2) 0.1863(2) 1.000 0.0300(10) . . . .
N3B N Uiso 0.2075(3) 0.8092(2) 0.0138(2) 1.000 0.0300(10) . . . .
C2B C Uiso 0.1958(4) 0.8744(2) 0.0389(2) 1.000 0.0300(10) . . . .
C4B C Uiso 0.1451(4) 0.7590(2) 0.0527(2) 1.000 0.0300(10) . . . .
C5B C Uiso 0.1404(5) 0.6876(2) 0.0394(3) 1.000 0.0350(10) . . . .
C6B C Uiso 0.0750(5) 0.6462(2) 0.0851(3) 1.000 0.0360(10) . . . .
C7B C Uiso 0.0170(5) 0.6752(2) 0.1445(3) 1.000 0.0350(10) . . . .
C8B C Uiso 0.0208(5) 0.7459(2) 0.1578(3) 1.000 0.0330(10) . . . .
C9B C Uiso 0.0855(4) 0.7880(2) 0.1110(2) 1.000 0.0300(10) . . . .
C10B C Uiso 0.2715(5) 0.7908(3) -0.0522(3) 1.000 0.0380(10) . . . .
C11B C Uiso 0.3811(4) 1.0561(2) 0.1645(2) 1.000 0.0270(10) . . . .
C12B C Uiso 0.4248(4) 0.9965(2) 0.2100(2) 1.000 0.0280(10) . . . .
C13B C Uiso 0.5571(4) 0.9952(2) 0.2669(2) 1.000 0.0310(10) . . . .
C14B C Uiso 0.6437(4) 1.0533(2) 0.2789(3) 1.000 0.0340(10) . . . .
C15B C Uiso 0.6000(4) 1.1136(2) 0.2336(3) 1.000 0.0340(10) . . . .
C16B C Uiso 0.4686(4) 1.1151(2) 0.1765(2) 1.000 0.0300(10) . . . .

loop_
_atom_type_symbol
_atom_type_description
_atom_type_scat_dispersion_real
_atom_type_scat_dispersion_imag
_atom_type_scat_source
C C 0.0033 0.0016 ' International Tables Vol C Tables 4.2.6.8 and 6.1.1.4'
Br Br -0.2901 2.4595 ' International Tables Vol C Tables 4.2.6.8 and 6.1.1.4'
N N 0.0061 0.0033 ' International Tables Vol C Tables 4.2.6.8 and 6.1.1.4'
S S 0.1246 0.1234 ' International Tables Vol C Tables 4.2.6.8 and 6.1.1.4'
Se Se -0.0929 2.2259 ' International Tables Vol C Tables 4.2.6.8 and 6.1.1.4'
Te Te -0.5308 1.6751 ' International Tables Vol C Tables 4.2.6.8 and 6.1.1.4'

loop_
_geom_angle_atom_site_label_1
_geom_angle_atom_site_label_2
_geom_angle_atom_site_label_3
_geom_angle
_geom_angle_site_symmetry_1
_geom_angle_site_symmetry_2
_geom_angle_site_symmetry_3
_geom_angle_publ_flag
Br1 Te1 Se1 174.04(2) . . . yes
Br1 Te1 C11 88.75(10) . . . yes
Se1 Te1 C11 89.03(10) . . . yes
Se2 Te2 C11B 90.10(10) . . . yes
Br2 Te2 Se2 175.92(2) . . . yes
Br2 Te2 C11B 87.32(10) . . . yes
Te1 Se1 C2 102.04(11) . . . yes
Te2 Se2 C2B 101.98(12) . . . yes
C2 S1 C9 90.80(18) . . . yes
C2B S2 C9B 91.04(18) . . . yes
C2 N3 C10 124.0(3) . . . yes
C2 N3 C4 114.1(3) . . . yes
C4 N3 C10 121.9(3) . . . yes
Se1 C2 S1 124.2(2) . . . yes
Se1 C2 N3 123.7(3) . . . yes
S1 C2 N3 112.2(3) . . . yes
N3 C4 C9 112.7(3) . . . yes
C5 C4 C9 121.0(3) . . . no
N3 C4 C5 126.3(3) . . . yes
C4 C5 C6 118.3(3) . . . no
C5 C6 C7 120.2(4) . . . no
C6 C7 C8 120.8(4) . . . no
C7 C8 C9 118.6(4) . . . no
C4 C9 C8 121.1(4) . . . no
S1 C9 C8 128.7(3) . . . yes
S1 C9 C4 110.2(3) . . . yes
Te1 C11 C12 119.7(3) . . . yes
C12 C11 C16 119.9(3) . . . no
Te1 C11 C16 120.4(3) . . . yes
C11 C12 C13 119.8(4) . . . no
C12 C13 C14 120.2(4) . . . no
C13 C14 C15 120.5(4) . . . no
C14 C15 C16 119.9(4) . . . no
C11 C16 C15 119.8(3) . . . no
C2B N3B C4B 114.1(3) . . . yes
C2B N3B C10B 124.1(4) . . . yes
C4B N3B C10B 121.7(4) . . . yes
Se2 C2B S2 124.3(2) . . . yes
Se2 C2B N3B 123.3(3) . . . yes
S2 C2B N3B 112.3(3) . . . yes
N3B C4B C5B 127.1(4) . . . yes
N3B C4B C9B 112.3(3) . . . yes
C5B C4B C9B 120.6(4) . . . no
C4B C5B C6B 118.4(4) . . . no
C5B C6B C7B 121.0(4) . . . no
C6B C7B C8B 120.9(4) . . . no
C7B C8B C9B 118.2(4) . . . no
S2 C9B C4B 110.2(3) . . . yes
S2 C9B C8B 129.0(3) . . . yes
C4B C9B C8B 120.8(4) . . . no
Te2 C11B C12B 119.8(3) . . . yes
Te2 C11B C16B 120.2(3) . . . yes
C12B C11B C16B 120.0(3) . . . no
C11B C12B C13B 119.9(4) . . . no
C12B C13B C14B 120.3(4) . . . no
C13B C14B C15B 120.1(4) . . . no
C14B C15B C16B 119.8(4) . . . no
C11B C16B C15B 119.9(3) . . . no

loop_
_geom_bond_atom_site_label_1
_geom_bond_atom_site_label_2
_geom_bond_distance
_geom_bond_site_symmetry_1
_geom_bond_site_symmetry_2
_geom_bond_publ_flag
Te1 Br1 2.7855(7) . . yes
Te1 Se1 2.7132(7) . . yes
Te1 C11 2.123(4) . . yes
Te2 Br2 2.8362(8) . . yes
Te2 Se2 2.6940(7) . . yes
Te2 C11B 2.124(4) . . yes
Se1 C2 1.858(4) . . yes
Se2 C2B 1.862(4) . . yes
S1 C2 1.724(4) . . yes
S1 C9 1.745(4) . . yes
S2 C2B 1.720(4) . . yes
S2 C9B 1.745(4) . . yes
N3 C4 1.389(5) . . yes
N3 C10 1.474(6) . . yes
N3 C2 1.335(5) . . yes
C4 C9 1.384(5) . . no
C4 C5 1.385(5) . . no
C5 C6 1.397(6) . . no
C6 C7 1.404(7) . . no
C7 C8 1.378(6) . . no
C8 C9 1.384(6) . . no
C11 C16 1.390(6) . . no
C11 C12 1.399(5) . . no
C12 C13 1.384(5) . . no
C13 C14 1.381(6) . . no
C14 C15 1.385(6) . . no
C15 C16 1.394(6) . . no
N3B C2B 1.337(5) . . yes
N3B C4B 1.396(5) . . yes
N3B C10B 1.467(6) . . yes
C4B C5B 1.388(5) . . no
C4B C9B 1.393(5) . . no
C5B C6B 1.381(7) . . no
C6B C7B 1.400(7) . . no
C7B C8B 1.375(5) . . no
C8B C9B 1.397(6) . . no
C11B C12B 1.386(5) . . no
C11B C16B 1.399(5) . . no
C12B C13B 1.397(5) . . no
C13B C14B 1.380(6) . . no
C14B C15B 1.396(6) . . no
C15B C16B 1.392(6) . . no

loop_
_geom_torsion_atom_site_label_1
_geom_torsion_atom_site_label_2
_geom_torsion_atom_site_label_3
_geom_torsion_atom_site_label_4
_geom_torsion
_geom_torsion_site_symmetry_1
_geom_torsion_site_symmetry_2
_geom_torsion_site_symmetry_3
_geom_torsion_site_symmetry_4
_geom_torsion_publ_flag
C11 Te1 Se1 C2 -91.01(16) . . . . no
Br1 Te1 C11 C12 -112.8(3) . . . . no
Br1 Te1 C11 C16 67.3(3) . . . . no
Se1 Te1 C11 C12 72.8(3) . . . . no
Se1 Te1 C11 C16 -107.1(3) . . . . no
Br2 Te2 C11B C12B 122.8(3) . . . . no
Br2 Te2 C11B C16B -57.4(3) . . . . no
C11B Te2 Se2 C2B 94.91(15) . . . . no
Se2 Te2 C11B C16B 119.4(3) . . . . no
Se2 Te2 C11B C12B -60.3(3) . . . . no
Te1 Se1 C2 N3 180.0(3) . . . . no
Te1 Se1 C2 S1 0.1(3) . . . . no
Te2 Se2 C2B S2 -3.3(3) . . . . no
Te2 Se2 C2B N3B 176.9(3) . . . . no
C9 S1 C2 N3 -0.3(3) . . . . no
C2 S1 C9 C4 0.0(3) . . . . no
C9 S1 C2 Se1 179.6(3) . . . . no
C2 S1 C9 C8 -179.3(4) . . . . no
C9B S2 C2B Se2 -179.9(2) . . . . no
C9B S2 C2B N3B -0.1(3) . . . . no
C2B S2 C9B C4B -0.5(3) . . . . no
C2B S2 C9B C8B 178.9(4) . . . . no
C4 N3 C2 S1 0.5(4) . . . . no
C4 N3 C2 Se1 -179.4(3) . . . . no
C10 N3 C2 Se1 2.3(5) . . . . no
C10 N3 C4 C9 177.8(4) . . . . no
C2 N3 C4 C9 -0.5(5) . . . . no
C10 N3 C2 S1 -177.8(3) . . . . no
C2 N3 C4 C5 177.7(4) . . . . no
C10 N3 C4 C5 -4.0(6) . . . . no
C9 C4 C5 C6 -1.7(6) . . . . no
N3 C4 C9 S1 0.3(4) . . . . no
N3 C4 C9 C8 179.7(4) . . . . no
N3 C4 C5 C6 -179.7(4) . . . . no
C5 C4 C9 S1 -178.0(3) . . . . no
C5 C4 C9 C8 1.4(6) . . . . no
C4 C5 C6 C7 1.0(6) . . . . no
C5 C6 C7 C8 0.1(7) . . . . no
C6 C7 C8 C9 -0.4(7) . . . . no
C7 C8 C9 S1 179.0(4) . . . . no
C7 C8 C9 C4 -0.3(7) . . . . no
C12 C11 C16 C15 -0.3(6) . . . . no
Te1 C11 C12 C13 -179.5(3) . . . . no
C16 C11 C12 C13 0.5(5) . . . . no
Te1 C11 C16 C15 179.6(3) . . . . no
C11 C12 C13 C14 -0.6(6) . . . . no
C12 C13 C14 C15 0.7(6) . . . . no
C13 C14 C15 C16 -0.5(7) . . . . no
C14 C15 C16 C11 0.4(6) . . . . no
C4B N3B C2B Se2 -179.5(3) . . . . no
C10B N3B C2B Se2 -3.3(5) . . . . no
C4B N3B C2B S2 0.7(4) . . . . no
C10B N3B C2B S2 176.9(3) . . . . no
C2B N3B C4B C5B 180.0(4) . . . . no
C10B N3B C4B C5B 3.6(6) . . . . no
C2B N3B C4B C9B -1.0(5) . . . . no
C10B N3B C4B C9B -177.4(4) . . . . no
N3B C4B C5B C6B 179.1(4) . . . . no
C9B C4B C5B C6B 0.2(6) . . . . no
N3B C4B C9B S2 0.9(4) . . . . no
N3B C4B C9B C8B -178.5(4) . . . . no
C5B C4B C9B S2 -180.0(3) . . . . no
C5B C4B C9B C8B 0.5(6) . . . . no
C4B C5B C6B C7B -1.2(7) . . . . no
C5B C6B C7B C8B 1.4(8) . . . . no
C6B C7B C8B C9B -0.7(7) . . . . no
C7B C8B C9B S2 -179.7(4) . . . . no
C7B C8B C9B C4B -0.3(7) . . . . no
Te2 C11B C12B C13B 178.8(3) . . . . no
C16B C11B C12B C13B -0.9(5) . . . . no
Te2 C11B C16B C15B -179.2(3) . . . . no
C12B C11B C16B C15B 0.6(6) . . . . no
C11B C12B C13B C14B 0.9(6) . . . . no
C12B C13B C14B C15B -0.6(6) . . . . no
C13B C14B C15B C16B 0.3(6) . . . . no
C14B C15B C16B C11B -0.3(6) . . . . no
